data_4517171
loop_
_publ_author_name
'Korvorapun, Korkit'
'Kuniyil, Rositha'
'Ackermann, Lutz'

_publ_section_title
;
 Late-Stage Diversification by Selectivity Switch in meta-C--H Activation:
 Evidence for Singlet Stabilization
;
_journal_name_full 'ACS Catalysis'
_journal_page_first 435
_journal_paper_doi 10.1021/acscatal.9b04592
_journal_year 2019
_chemical_formula_moiety 'C21 H19 Cl N4'
_chemical_formula_sum 'C21 H19 Cl N4'
_chemical_formula_weight 362.85
_space_group_crystal_system triclinic
_space_group_IT_number 2
_space_group_name_Hall '-P 1'
_space_group_name_H-M_alt 'P -1'
_atom_sites_solution_hydrogens geom
_atom_sites_solution_primary dual
_audit_creation_date 2018-02-16
_audit_creation_method
;
Olex2 1.2
(compiled 2017.08.10 svn.r3458 for OlexSys, GUI svn.r5381)
;
_cell_angle_alpha 100.554(3)
_cell_angle_beta 105.986(3)
_cell_angle_gamma 111.878(2)
_cell_formula_units_Z 2
_cell_length_a 8.9649(8)
_cell_length_b 9.9520(7)
_cell_length_c 11.7814(11)
_cell_measurement_reflns_used 9947
_cell_measurement_temperature 100
_cell_measurement_theta_max 31.491
_cell_measurement_theta_min 2.329
_cell_volume 888.28(13)
_computing_cell_refinement 'SAINT V8.38A (?, 2016)'
_computing_data_reduction 'SAINT V8.38A (?, 2016)'
_computing_molecular_graphics 'Olex2 (Dolomanov et al., 2009)'
_computing_publication_material 'Olex2 (Dolomanov et al., 2009)'
_computing_structure_refinement 'XL (Sheldrick, 2008)'
_computing_structure_solution 'XT (Sheldrick, 2015)'
_diffrn_ambient_temperature 100.0
_diffrn_measured_fraction_theta_full 0.994
_diffrn_measured_fraction_theta_max 0.994
_diffrn_measurement_device_type 'Bruker APEX-II CCD'
_diffrn_measurement_method '\f and \w scans'
_diffrn_radiation_type MoK\a
_diffrn_radiation_wavelength 0.71073
_diffrn_reflns_av_R_equivalents 0.0176
_diffrn_reflns_av_unetI/netI 0.0255
_diffrn_reflns_Laue_measured_fraction_full 0.994
_diffrn_reflns_Laue_measured_fraction_max 0.994
_diffrn_reflns_limit_h_max 9
_diffrn_reflns_limit_h_min -13
_diffrn_reflns_limit_k_max 14
_diffrn_reflns_limit_k_min -14
_diffrn_reflns_limit_l_max 17
_diffrn_reflns_limit_l_min -17
_diffrn_reflns_number 12425
_diffrn_reflns_point_group_measured_fraction_full 0.994
_diffrn_reflns_point_group_measured_fraction_max 0.994
_diffrn_reflns_theta_full 25.242
_diffrn_reflns_theta_max 31.518
_diffrn_reflns_theta_min 2.328
_diffrn_standards_number 0
_exptl_absorpt_coefficient_mu 0.227
_exptl_absorpt_correction_T_max 0.7151
_exptl_absorpt_correction_T_min 0.6191
_exptl_absorpt_correction_type multi-scan
_exptl_absorpt_process_details
'SADABS-2016/2 (Bruker,2016/2) was used for absorption correction. wR2(int) was 0.0776 before and 0.0374 after correction. The Ratio of minimum to maximum transmission is 0.8658. The \l/2 correction factor is Not present.'
_exptl_crystal_colour colourless
_exptl_crystal_colour_primary colourless
_exptl_crystal_density_diffrn 1.357
_exptl_crystal_description block
_exptl_crystal_F_000 380
_exptl_crystal_size_max 0.287
_exptl_crystal_size_mid 0.198
_exptl_crystal_size_min 0.162
_refine_diff_density_max 0.488
_refine_diff_density_min -0.519
_refine_diff_density_rms 0.053
_refine_ls_extinction_method none
_refine_ls_goodness_of_fit_ref 1.078
_refine_ls_hydrogen_treatment constr
_refine_ls_matrix_type full
_refine_ls_number_parameters 237
_refine_ls_number_reflns 5883
_refine_ls_number_restraints 0
_refine_ls_restrained_S_all 1.078
_refine_ls_R_factor_all 0.0407
_refine_ls_R_factor_gt 0.0376
_refine_ls_shift/su_max 0.000
_refine_ls_shift/su_mean 0.000
_refine_ls_structure_factor_coef Fsqd
_refine_ls_weighting_details 'w=1/[\s^2^(Fo^2^)+(0.0501P)^2^+0.3372P] where P=(Fo^2^+2Fc^2^)/3'
_refine_ls_weighting_scheme calc
_refine_ls_wR_factor_gt 0.1031
_refine_ls_wR_factor_ref 0.1059
_reflns_Friedel_coverage 0.000
_reflns_number_gt 5377
_reflns_number_total 5883
_reflns_threshold_expression 'I > 2\s(I)'
_cod_data_source_file cs9b04592_si_007.cif
_cod_data_source_block mo_0273_cg_0m
_cod_database_code 4517171
_shelx_shelxl_version_number 2016/6
_shelx_space_group_comment
;
The symmetry employed for this shelxl refinement is uniquely defined
by the following loop, which should always be used as a source of
symmetry information in preference to the above space-group names.
They are only intended as comments.
;
_shelx_estimated_absorpt_t_max 0.964
_shelx_estimated_absorpt_t_min 0.938
_olex2_refinement_description
;
1. Fixed Uiso
 At 1.2 times of:
  All C(H) groups, All C(H,H) groups
 At 1.5 times of:
  All C(H,H,H) groups
2.a Ternary CH refined with riding coordinates:
 C19(H19)
2.b Secondary CH2 refined with riding coordinates:
 C7(H7A,H7B)
2.c Aromatic/amide H refined with riding coordinates:
 C2(H2), C3(H3), C5(H5), C6(H6), C9(H9), C11(H11), C12(H12), C13(H13),
 C15(H15), C18(H18)
2.d Idealised Me refined as rotating group:
 C20(H20A,H20B,H20C), C21(H21A,H21B,H21C)
;
_olex2_submission_special_instructions 'No special instructions were received'

loop_
_space_group_symop_operation_xyz
'x, y, z'
'-x, -y, -z'

loop_
_atom_site_label
_atom_site_type_symbol
_atom_site_fract_x
_atom_site_fract_y
_atom_site_fract_z
_atom_site_U_iso_or_equiv
_atom_site_adp_type
_atom_site_occupancy
_atom_site_site_symmetry_order
_atom_site_calc_flag
_atom_site_refinement_flags_posn
Cl1 Cl -0.57466(3) 0.15023(3) -0.02185(3) 0.02530(7) Uani 1 1 d .
N1 N 0.34815(10) 0.67359(9) 0.49942(8) 0.01661(15) Uani 1 1 d .
N2 N 0.56662(10) 0.62874(9) 0.63585(8) 0.01676(15) Uani 1 1 d .
N3 N 0.84533(10) 0.74940(10) 0.62003(7) 0.01610(15) Uani 1 1 d .
N4 N 0.77877(10) 0.86527(10) 0.47887(8) 0.01718(15) Uani 1 1 d .
C1 C -0.42124(12) 0.34156(11) 0.04151(9) 0.01798(17) Uani 1 1 d .
C2 C -0.28585(12) 0.39263(11) 0.00004(9) 0.01883(17) Uani 1 1 d .
H2 H -0.276562 0.324793 -0.062724 0.023 Uiso 1 1 calc R
C3 C -0.16411(12) 0.54561(12) 0.05264(10) 0.01963(18) Uani 1 1 d .
H3 H -0.070636 0.582105 0.025313 0.024 Uiso 1 1 calc R
C4 C -0.17648(12) 0.64652(11) 0.14471(9) 0.01868(17) Uani 1 1 d .
C5 C -0.31426(14) 0.59087(13) 0.18363(9) 0.02133(19) Uani 1 1 d .
H5 H -0.324200 0.658191 0.246366 0.026 Uiso 1 1 calc R
C6 C -0.43767(13) 0.43844(13) 0.13229(9) 0.02111(19) Uani 1 1 d .
H6 H -0.531569 0.401606 0.159167 0.025 Uiso 1 1 calc R
C7 C -0.05022(14) 0.81431(12) 0.19593(11) 0.0254(2) Uani 1 1 d .
H7A H -0.070346 0.862320 0.267913 0.031 Uiso 1 1 calc R
H7B H -0.076589 0.862005 0.131179 0.031 Uiso 1 1 calc R
C8 C 0.13992(13) 0.85136(11) 0.23734(9) 0.01954(18) Uani 1 1 d .
C9 C 0.21059(12) 0.78874(11) 0.32143(9) 0.01854(17) Uani 1 1 d .
H9 H 0.137064 0.718136 0.349829 0.022 Uiso 1 1 calc R
C10 C 0.38824(12) 0.82829(10) 0.36471(8) 0.01554(16) Uani 1 1 d .
C11 C 0.49574(13) 0.93224(11) 0.32241(9) 0.01853(17) Uani 1 1 d .
H11 H 0.616435 0.960106 0.350989 0.022 Uiso 1 1 calc R
C12 C 0.42560(14) 0.99469(12) 0.23847(9) 0.02095(18) Uani 1 1 d .
H12 H 0.498743 1.065454 0.209966 0.025 Uiso 1 1 calc R
C13 C 0.24924(14) 0.95418(12) 0.19608(9) 0.02090(19) Uani 1 1 d .
H13 H 0.202613 0.997042 0.138306 0.025 Uiso 1 1 calc R
C14 C 0.45912(11) 0.76276(10) 0.45641(8) 0.01441(15) Uani 1 1 d .
C15 C 0.40605(12) 0.61386(11) 0.58437(9) 0.01735(17) Uani 1 1 d .
H15 H 0.322238 0.552882 0.611767 0.021 Uiso 1 1 calc R
C16 C 0.67342(11) 0.71491(10) 0.59067(8) 0.01445(15) Uani 1 1 d .
C17 C 0.63212(11) 0.78633(10) 0.50243(8) 0.01418(15) Uani 1 1 d .
C18 C 0.89981(12) 0.83928(11) 0.55005(9) 0.01808(17) Uani 1 1 d .
H18 H 1.015352 0.879446 0.552736 0.022 Uiso 1 1 calc R
C19 C 0.94093(12) 0.69306(11) 0.70668(9) 0.01812(17) Uani 1 1 d .
H19 H 0.860170 0.585329 0.694137 0.022 Uiso 1 1 calc R
C20 C 0.9930(2) 0.78567(15) 0.84042(11) 0.0338(3) Uani 1 1 d .
H20A H 1.073484 0.891923 0.855913 0.051 Uiso 1 1 calc GR
H20B H 1.049671 0.742822 0.896760 0.051 Uiso 1 1 calc GR
H20C H 0.889387 0.782215 0.855134 0.051 Uiso 1 1 calc GR
C21 C 1.0929(2) 0.6905(3) 0.67727(17) 0.0578(6) Uani 1 1 d .
H21A H 1.053439 0.634082 0.588846 0.087 Uiso 1 1 calc GR
H21B H 1.145220 0.640310 0.728324 0.087 Uiso 1 1 calc GR
H21C H 1.179259 0.795505 0.695480 0.087 Uiso 1 1 calc GR

loop_
_atom_site_aniso_label
_atom_site_aniso_U_11
_atom_site_aniso_U_22
_atom_site_aniso_U_33
_atom_site_aniso_U_23
_atom_site_aniso_U_13
_atom_site_aniso_U_12
Cl1 0.01969(12) 0.02091(12) 0.03404(14) 0.01348(10) 0.00826(10) 0.00696(9)
N1 0.0125(3) 0.0184(3) 0.0184(3) 0.0062(3) 0.0059(3) 0.0062(3)
N2 0.0142(3) 0.0191(4) 0.0184(3) 0.0073(3) 0.0072(3) 0.0076(3)
N3 0.0113(3) 0.0204(4) 0.0167(3) 0.0069(3) 0.0046(3) 0.0073(3)
N4 0.0123(3) 0.0205(4) 0.0175(3) 0.0071(3) 0.0056(3) 0.0056(3)
C1 0.0147(4) 0.0200(4) 0.0201(4) 0.0105(3) 0.0047(3) 0.0082(3)
C2 0.0160(4) 0.0199(4) 0.0214(4) 0.0060(3) 0.0070(3) 0.0092(3)
C3 0.0145(4) 0.0206(4) 0.0247(4) 0.0070(4) 0.0077(3) 0.0086(3)
C4 0.0154(4) 0.0202(4) 0.0188(4) 0.0052(3) 0.0015(3) 0.0104(3)
C5 0.0225(4) 0.0289(5) 0.0158(4) 0.0068(4) 0.0056(3) 0.0160(4)
C6 0.0200(4) 0.0306(5) 0.0196(4) 0.0135(4) 0.0096(4) 0.0142(4)
C7 0.0173(4) 0.0194(4) 0.0321(5) 0.0028(4) -0.0007(4) 0.0103(4)
C8 0.0166(4) 0.0164(4) 0.0197(4) 0.0014(3) 0.0001(3) 0.0083(3)
C9 0.0141(4) 0.0178(4) 0.0205(4) 0.0045(3) 0.0028(3) 0.0072(3)
C10 0.0138(4) 0.0159(4) 0.0141(4) 0.0029(3) 0.0027(3) 0.0065(3)
C11 0.0162(4) 0.0200(4) 0.0170(4) 0.0061(3) 0.0041(3) 0.0071(3)
C12 0.0226(4) 0.0204(4) 0.0181(4) 0.0073(3) 0.0050(3) 0.0091(4)
C13 0.0234(5) 0.0190(4) 0.0170(4) 0.0041(3) 0.0015(3) 0.0112(4)
C14 0.0119(3) 0.0154(4) 0.0137(4) 0.0029(3) 0.0035(3) 0.0057(3)
C15 0.0138(4) 0.0194(4) 0.0197(4) 0.0076(3) 0.0075(3) 0.0067(3)
C16 0.0115(3) 0.0164(4) 0.0147(4) 0.0045(3) 0.0043(3) 0.0061(3)
C17 0.0117(3) 0.0160(4) 0.0135(3) 0.0044(3) 0.0044(3) 0.0053(3)
C18 0.0127(4) 0.0219(4) 0.0188(4) 0.0076(3) 0.0063(3) 0.0062(3)
C19 0.0144(4) 0.0211(4) 0.0196(4) 0.0078(3) 0.0044(3) 0.0097(3)
C20 0.0487(7) 0.0320(6) 0.0197(5) 0.0069(4) 0.0019(5) 0.0254(6)
C21 0.0475(8) 0.1281(18) 0.0529(9) 0.0589(11) 0.0351(8) 0.0696(11)

loop_
_atom_type_symbol
_atom_type_description
_atom_type_scat_dispersion_real
_atom_type_scat_dispersion_imag
_atom_type_scat_source
C C 0.0033 0.0016 'International Tables Vol C Tables 4.2.6.8 and 6.1.1.4'
H H 0.0000 0.0000 'International Tables Vol C Tables 4.2.6.8 and 6.1.1.4'
Cl Cl 0.1484 0.1585 'International Tables Vol C Tables 4.2.6.8 and 6.1.1.4'
N N 0.0061 0.0033 'International Tables Vol C Tables 4.2.6.8 and 6.1.1.4'

loop_
_geom_angle_atom_site_label_1
_geom_angle_atom_site_label_2
_geom_angle_atom_site_label_3
_geom_angle
C15 N1 C14 119.56(8)
C16 N2 C15 111.07(8)
C16 N3 C18 105.30(8)
C16 N3 C19 124.64(8)
C18 N3 C19 130.03(8)
C18 N4 C17 104.07(8)
C2 C1 Cl1 119.39(8)
C6 C1 Cl1 118.85(8)
C6 C1 C2 121.76(9)
C1 C2 H2 120.8
C1 C2 C3 118.39(9)
C3 C2 H2 120.8
C2 C3 H3 119.3
C2 C3 C4 121.37(9)
C4 C3 H3 119.3
C3 C4 C7 121.12(9)
C5 C4 C3 118.47(9)
C5 C4 C7 120.31(9)
C4 C5 H5 119.4
C6 C5 C4 121.19(9)
C6 C5 H5 119.4
C1 C6 C5 118.82(9)
C1 C6 H6 120.6
C5 C6 H6 120.6
C4 C7 H7A 108.3
C4 C7 H7B 108.3
C4 C7 C8 115.92(8)
H7A C7 H7B 107.4
C8 C7 H7A 108.3
C8 C7 H7B 108.3
C9 C8 C7 120.82(10)
C13 C8 C7 120.33(9)
C13 C8 C9 118.79(9)
C8 C9 H9 119.5
C8 C9 C10 121.08(9)
C10 C9 H9 119.5
C9 C10 C14 119.50(8)
C11 C10 C9 119.16(9)
C11 C10 C14 121.32(8)
C10 C11 H11 120.1
C12 C11 C10 119.88(9)
C12 C11 H11 120.1
C11 C12 H12 119.8
C13 C12 C11 120.36(10)
C13 C12 H12 119.8
C8 C13 H13 119.6
C12 C13 C8 120.72(9)
C12 C13 H13 119.6
N1 C14 C10 117.03(8)
N1 C14 C17 117.62(8)
C17 C14 C10 125.36(8)
N1 C15 N2 128.45(9)
N1 C15 H15 115.8
N2 C15 H15 115.8
N2 C16 N3 126.45(8)
N2 C16 C17 126.96(8)
N3 C16 C17 106.58(8)
N4 C17 C14 134.12(8)
N4 C17 C16 109.54(8)
C14 C17 C16 116.33(8)
N3 C18 H18 122.7
N4 C18 N3 114.51(8)
N4 C18 H18 122.7
N3 C19 H19 107.5
N3 C19 C20 110.46(8)
N3 C19 C21 110.84(9)
C20 C19 H19 107.5
C21 C19 H19 107.5
C21 C19 C20 112.70(12)
C19 C20 H20A 109.5
C19 C20 H20B 109.5
C19 C20 H20C 109.5
H20A C20 H20B 109.5
H20A C20 H20C 109.5
H20B C20 H20C 109.5
C19 C21 H21A 109.5
C19 C21 H21B 109.5
C19 C21 H21C 109.5
H21A C21 H21B 109.5
H21A C21 H21C 109.5
H21B C21 H21C 109.5

loop_
_geom_bond_atom_site_label_1
_geom_bond_atom_site_label_2
_geom_bond_distance
Cl1 C1 1.7425(10)
N1 C14 1.3485(12)
N1 C15 1.3365(12)
N2 C15 1.3376(12)
N2 C16 1.3310(12)
N3 C16 1.3715(11)
N3 C18 1.3729(12)
N3 C19 1.4755(12)
N4 C17 1.3905(12)
N4 C18 1.3172(12)
C1 C2 1.3885(13)
C1 C6 1.3821(14)
C2 H2 0.9500
C2 C3 1.3915(14)
C3 H3 0.9500
C3 C4 1.3956(14)
C4 C5 1.3920(15)
C4 C7 1.5099(15)
C5 H5 0.9500
C5 C6 1.3913(15)
C6 H6 0.9500
C7 H7A 0.9900
C7 H7B 0.9900
C7 C8 1.5123(14)
C8 C9 1.3949(13)
C8 C13 1.3933(15)
C9 H9 0.9500
C9 C10 1.4013(13)
C10 C11 1.3992(13)
C10 C14 1.4782(13)
C11 H11 0.9500
C11 C12 1.3905(13)
C12 H12 0.9500
C12 C13 1.3885(15)
C13 H13 0.9500
C14 C17 1.4048(12)
C15 H15 0.9500
C16 C17 1.4063(12)
C18 H18 0.9500
C19 H19 1.0000
C19 C20 1.5140(16)
C19 C21 1.5035(16)
C20 H20A 0.9800
C20 H20B 0.9800
C20 H20C 0.9800
C21 H21A 0.9800
C21 H21B 0.9800
C21 H21C 0.9800
